data_7249381
loop_
_publ_author_name
'Jeon, Ie-Rang'
'Jeannin, Olivier'
'Robert, Antoine'
'Barri\`ere, Fr\'ed\'eric'
'Fourmigu\'e, Marc'

_publ_section_title
;
 N-Iodophthalimide as a halogen bond donor, a comparison with
 N-iodosuccinimide and N-iodosaccharin
;
_journal_issue 42
_journal_name_full CrystEngComm
_journal_page_first 6075
_journal_page_last 6081
_journal_paper_doi 10.1039/D4CE00654B
_journal_volume 26
_journal_year 2024
_chemical_formula_moiety 'C24 H16 I2 N4 O6 S2'
_chemical_formula_sum 'C24 H16 I2 N4 O6 S2'
_chemical_formula_weight 774.33
_chemical_name_systematic Bis(N-iodosaccharin)(2,2'-bipyridine)
_space_group_IT_number 2
_space_group_name_Hall '-P 1'
_space_group_name_H-M_alt 'P -1'
_symmetry_cell_setting triclinic
_symmetry_Int_Tables_number 2
_symmetry_space_group_name_Hall '-P 1'
_symmetry_space_group_name_H-M 'P -1'
_atom_sites_solution_hydrogens geom
_audit_conform_dict_location ftp://ftp.iucr.org/pub/cif_core.dic
_audit_conform_dict_name cif_core.dic
_audit_conform_dict_version 2.4.3
_audit_creation_date 2018-03-20T11:56:20-00:00
_audit_creation_method 'WinGX routine CIF_UPDATE'
_audit_update_record
;
2024-06-27 deposited with the CCDC.	2024-09-25 downloaded from the CCDC.
;
_cell_angle_alpha 94.170(2)
_cell_angle_beta 102.710(2)
_cell_angle_gamma 105.874(2)
_cell_formula_units_Z 2
_cell_length_a 8.0405(6)
_cell_length_b 12.0158(8)
_cell_length_c 17.3956(12)
_cell_measurement_reflns_used 9599
_cell_measurement_temperature 296(2)
_cell_measurement_theta_max 27.08
_cell_measurement_theta_min 2.29
_cell_measurement_wavelength 0.71073
_cell_volume 1561.04(19)
_computing_cell_refinement 'Bruker APEX2 (Bruker, 2014)'
_computing_data_collection 'Bruker APEX2 (Bruker, 2014)'
_computing_data_reduction 'Bruker APEX2 (Bruker, 2014)'
_computing_molecular_graphics 'Ortep for Windows (Farrugia, 2012)'
_computing_publication_material 'WinGX publication routines (Farrugia, 2012)'
_computing_structure_refinement 'SHELXL-2014/7 (Sheldrick, 2014)'
_computing_structure_solution 'SIR-92 (Altomare et al., 1994)'
_diffrn_ambient_temperature 296(2)
_diffrn_detector 'CCD plate'
_diffrn_measured_fraction_theta_full 0.998
_diffrn_measured_fraction_theta_max 0.993
_diffrn_measurement_device_type 'APEXII, Bruker-AXS'
_diffrn_measurement_method 'CCD rotation images, thick slices'
_diffrn_orient_matrix_UB_11 -0.04268
_diffrn_orient_matrix_UB_12 0.018529
_diffrn_orient_matrix_UB_13 -0.054646
_diffrn_orient_matrix_UB_21 -0.027423
_diffrn_orient_matrix_UB_22 0.069321
_diffrn_orient_matrix_UB_23 0.02349
_diffrn_orient_matrix_UB_31 0.123534
_diffrn_orient_matrix_UB_32 0.049907
_diffrn_orient_matrix_UB_33 0.002429
_diffrn_radiation_monochromator graphite
_diffrn_radiation_probe x-ray
_diffrn_radiation_source 'fine-focus sealed tube'
_diffrn_radiation_type MoK\a
_diffrn_radiation_wavelength 0.71073
_diffrn_reflns_av_R_equivalents 0.0444
_diffrn_reflns_av_unetI/netI 0.0659
_diffrn_reflns_Laue_measured_fraction_full 0.998
_diffrn_reflns_Laue_measured_fraction_max 0.993
_diffrn_reflns_limit_h_max 7
_diffrn_reflns_limit_h_min -10
_diffrn_reflns_limit_k_max 15
_diffrn_reflns_limit_k_min -15
_diffrn_reflns_limit_l_max 22
_diffrn_reflns_limit_l_min -22
_diffrn_reflns_number 19283
_diffrn_reflns_point_group_measured_fraction_full 0.998
_diffrn_reflns_point_group_measured_fraction_max 0.993
_diffrn_reflns_theta_full 25.242
_diffrn_reflns_theta_max 27.464
_diffrn_reflns_theta_min 2.687
_diffrn_standards_number 0
_exptl_absorpt_coefficient_mu 2.189
_exptl_absorpt_correction_T_max 0.957
_exptl_absorpt_correction_T_min 0.810
_exptl_absorpt_correction_type multi-scan
_exptl_absorpt_process_details
;
  [Sheldrick, G.M. (2014). SADABS Bruker AXS Inc., Madison, Wisconsin, USA]
;
_exptl_crystal_colour colorless
_exptl_crystal_density_diffrn 1.647
_exptl_crystal_density_method 'not measured'
_exptl_crystal_description prism
_exptl_crystal_F_000 748
_exptl_crystal_recrystallization_method 'Re-crystallisation from solvent: CH2Cl2/pentane'
_exptl_crystal_size_max 0.25
_exptl_crystal_size_mid 0.08
_exptl_crystal_size_min 0.02
_refine_diff_density_max 0.862
_refine_diff_density_min -0.57
_refine_diff_density_rms 0.114
_refine_ls_extinction_method none
_refine_ls_goodness_of_fit_ref 1.021
_refine_ls_hydrogen_treatment constr
_refine_ls_matrix_type full
_refine_ls_number_constraints 0
_refine_ls_number_parameters 344
_refine_ls_number_reflns 7101
_refine_ls_number_restraints 0
_refine_ls_restrained_S_all 1.021
_refine_ls_R_factor_all 0.0725
_refine_ls_R_factor_gt 0.0423
_refine_ls_shift/su_max 0.001
_refine_ls_shift/su_mean 0
_refine_ls_structure_factor_coef Fsqd
_refine_ls_weighting_details 'w=1/[\s^2^(Fo^2^)+(0.0471P)^2^+0.1928P] where P=(Fo^2^+2Fc^2^)/3'
_refine_ls_weighting_scheme calc
_refine_ls_wR_factor_gt 0.0946
_refine_ls_wR_factor_ref 0.1054
_reflns_Friedel_coverage 0
_reflns_number_gt 4889
_reflns_number_total 7101
_reflns_threshold_expression 'I > 2\s(I)'
_cod_data_source_file d4ce00654b1.cif
_cod_data_source_block shelx_CCDC4
_cod_depositor_comments 'Adding full bibliography for 7249377--7249386.cif.'
_cod_database_code 7249381

loop_
_symmetry_equiv_pos_as_xyz
'x, y, z'
'-x, -y, -z'

loop_
_atom_site_label
_atom_site_type_symbol
_atom_site_fract_x
_atom_site_fract_y
_atom_site_fract_z
_atom_site_U_iso_or_equiv
_atom_site_adp_type
_atom_site_occupancy
_atom_site_site_symmetry_order
_atom_site_calc_flag
_atom_site_refinement_flags_posn
_atom_site_refinement_flags_adp
_atom_site_refinement_flags_occupancy
_atom_site_disorder_assembly
_atom_site_disorder_group
C1 C 0.9448(6) 0.0144(4) 0.1372(3) 0.0360(10) Uani 1 1 d . . . . .
C2 C 0.8672(6) 0.0537(4) 0.1936(3) 0.0383(11) Uani 1 1 d . . . . .
C3 C 0.6826(7) 0.0233(4) 0.1786(3) 0.0513(13) Uani 1 1 d . . . . .
H3 H 0.6277 0.047 0.216 0.062 Uiso 1 1 calc R U . . .
C4 C 0.5822(7) -0.0433(5) 0.1066(3) 0.0556(14) Uani 1 1 d . . . . .
H4 H 0.4583 -0.063 0.0948 0.067 Uiso 1 1 calc R U . . .
C5 C 0.6628(7) -0.0807(4) 0.0525(3) 0.0516(14) Uani 1 1 d . . . . .
H5 H 0.5922 -0.1262 0.0049 0.062 Uiso 1 1 calc R U . . .
C6 C 0.8461(7) -0.0525(4) 0.0667(3) 0.0469(12) Uani 1 1 d . . . . .
H6 H 0.9002 -0.0782 0.0297 0.056 Uiso 1 1 calc R U . . .
C7 C 1.0006(7) 0.1264(4) 0.2643(3) 0.0461(12) Uani 1 1 d . . . . .
C8 C 1.1615(6) 0.2963(4) 0.8225(3) 0.0430(12) Uani 1 1 d . . . . .
C9 C 1.3309(6) 0.3298(4) 0.8737(3) 0.0441(12) Uani 1 1 d . . . . .
C10 C 1.3530(8) 0.3659(5) 0.9539(4) 0.0650(16) Uani 1 1 d . . . . .
H10 H 1.4653 0.3885 0.9893 0.078 Uiso 1 1 calc R U . . .
C11 C 1.2035(9) 0.3673(6) 0.9794(4) 0.0737(18) Uani 1 1 d . . . . .
H11 H 1.2163 0.3912 1.033 0.088 Uiso 1 1 calc R U . . .
C12 C 1.0361(9) 0.3348(6) 0.9289(4) 0.0784(19) Uani 1 1 d . . . . .
H12 H 0.9383 0.337 0.9485 0.094 Uiso 1 1 calc R U . . .
C13 C 1.0116(7) 0.2984(5) 0.8484(4) 0.0626(16) Uani 1 1 d . . . . .
H13 H 0.8988 0.2764 0.8134 0.075 Uiso 1 1 calc R U . . .
C14 C 1.4718(7) 0.3227(4) 0.8329(3) 0.0495(13) Uani 1 1 d . . . . .
C15 C 1.7359(5) 0.3546(3) 0.5109(3) 0.0314(10) Uani 1 1 d . . . . .
C16 C 1.8321(6) 0.4408(4) 0.5747(3) 0.0369(11) Uani 1 1 d . . . . .
H16 H 1.8872 0.4213 0.6225 0.044 Uiso 1 1 calc R U . . .
C17 C 1.8452(6) 0.5563(4) 0.5665(3) 0.0444(12) Uani 1 1 d . . . . .
H17 H 1.9097 0.6152 0.6087 0.053 Uiso 1 1 calc R U . . .
C18 C 1.7619(7) 0.5834(4) 0.4955(3) 0.0478(13) Uani 1 1 d . . . . .
H18 H 1.7709 0.6606 0.4883 0.057 Uiso 1 1 calc R U . . .
C19 C 1.6651(7) 0.4930(4) 0.4355(3) 0.0464(13) Uani 1 1 d . . . . .
H19 H 1.6058 0.5106 0.3879 0.056 Uiso 1 1 calc R U . . .
C20 C 1.7335(5) 0.2300(3) 0.5152(3) 0.0311(10) Uani 1 1 d . . . . .
C21 C 1.7819(6) 0.1715(4) 0.4560(3) 0.0387(11) Uani 1 1 d . . . . .
H21 H 1.8047 0.2064 0.4119 0.046 Uiso 1 1 calc R U . . .
C22 C 1.7954(6) 0.0606(4) 0.4636(3) 0.0454(13) Uani 1 1 d . . . . .
H22 H 1.83 0.02 0.4255 0.055 Uiso 1 1 calc R U . . .
C23 C 1.7568(7) 0.0118(4) 0.5288(3) 0.0448(12) Uani 1 1 d . . . . .
H23 H 1.7645 -0.0629 0.5352 0.054 Uiso 1 1 calc R U . . .
C24 C 1.7065(7) 0.0734(4) 0.5844(3) 0.0429(12) Uani 1 1 d . . . . .
H24 H 1.6811 0.0393 0.6285 0.051 Uiso 1 1 calc R U . . .
N1 N 1.1703(5) 0.1350(3) 0.2573(2) 0.0446(10) Uani 1 1 d . . . . .
N2 N 1.3942(5) 0.2845(4) 0.7526(2) 0.0466(10) Uani 1 1 d . . . . .
N3 N 1.6518(5) 0.3818(3) 0.4421(2) 0.0367(9) Uani 1 1 d . . . . .
N4 N 1.6930(5) 0.1806(3) 0.5775(2) 0.0321(8) Uani 1 1 d . . . . .
O1 O 1.2537(5) -0.0288(4) 0.1918(3) 0.0722(12) Uani 1 1 d . . . . .
O2 O 1.2592(5) 0.1447(4) 0.1271(2) 0.0744(13) Uani 1 1 d . . . . .
O3 O 0.9690(5) 0.1728(3) 0.3218(2) 0.0680(12) Uani 1 1 d . . . . .
O4 O 1.0910(5) 0.1342(3) 0.6977(2) 0.0624(10) Uani 1 1 d . . . . .
O5 O 1.1285(5) 0.3352(4) 0.6740(2) 0.0740(12) Uani 1 1 d . . . . .
O6 O 1.6273(5) 0.3436(4) 0.8635(2) 0.0695(12) Uani 1 1 d . . . . .
S1 S 1.17876(16) 0.06455(12) 0.17411(8) 0.0465(3) Uani 1 1 d . . . . .
S2 S 1.17475(16) 0.25628(12) 0.72589(8) 0.0458(3) Uani 1 1 d . . . . .
I1 I 1.40319(4) 0.24453(3) 0.34133(2) 0.03988(11) Uani 1 1 d . . . . .
I2 I 1.53815(4) 0.24361(3) 0.67021(2) 0.04007(11) Uani 1 1 d . . . . .

loop_
_atom_site_aniso_label
_atom_site_aniso_U_11
_atom_site_aniso_U_22
_atom_site_aniso_U_33
_atom_site_aniso_U_23
_atom_site_aniso_U_13
_atom_site_aniso_U_12
C1 0.033(2) 0.043(3) 0.035(3) 0.004(2) 0.011(2) 0.013(2)
C2 0.033(2) 0.044(3) 0.040(3) 0.006(2) 0.011(2) 0.014(2)
C3 0.038(3) 0.060(3) 0.062(4) 0.005(3) 0.017(3) 0.020(3)
C4 0.032(3) 0.068(4) 0.063(4) 0.010(3) 0.003(3) 0.015(3)
C5 0.035(3) 0.061(3) 0.046(3) 0.008(3) -0.004(2) 0.003(2)
C6 0.048(3) 0.051(3) 0.039(3) -0.001(2) 0.015(2) 0.011(2)
C7 0.046(3) 0.051(3) 0.041(3) -0.005(2) 0.019(2) 0.011(2)
C8 0.034(3) 0.048(3) 0.051(3) 0.009(2) 0.011(2) 0.016(2)
C9 0.037(3) 0.045(3) 0.049(3) 0.002(2) 0.007(2) 0.014(2)
C10 0.050(4) 0.070(4) 0.064(4) -0.017(3) 0.005(3) 0.014(3)
C11 0.074(5) 0.093(5) 0.061(4) -0.004(4) 0.027(4) 0.033(4)
C12 0.055(4) 0.107(5) 0.082(5) 0.001(4) 0.027(4) 0.033(4)
C13 0.038(3) 0.076(4) 0.071(4) 0.007(3) 0.009(3) 0.017(3)
C14 0.036(3) 0.057(3) 0.054(3) -0.002(3) 0.006(3) 0.017(2)
C15 0.026(2) 0.030(2) 0.037(3) 0.0028(19) 0.0085(19) 0.0071(18)
C16 0.034(2) 0.038(2) 0.034(3) -0.001(2) 0.000(2) 0.010(2)
C17 0.040(3) 0.035(3) 0.052(3) -0.005(2) 0.008(2) 0.004(2)
C18 0.055(3) 0.027(2) 0.057(3) 0.007(2) 0.010(3) 0.007(2)
C19 0.056(3) 0.039(3) 0.044(3) 0.015(2) 0.009(3) 0.013(2)
C20 0.027(2) 0.029(2) 0.030(2) -0.0007(19) 0.0003(19) 0.0048(18)
C21 0.042(3) 0.035(2) 0.041(3) 0.005(2) 0.018(2) 0.010(2)
C22 0.041(3) 0.042(3) 0.053(3) -0.007(2) 0.012(2) 0.015(2)
C23 0.049(3) 0.037(3) 0.051(3) 0.007(2) 0.011(3) 0.018(2)
C24 0.053(3) 0.039(3) 0.041(3) 0.016(2) 0.010(2) 0.019(2)
N1 0.038(2) 0.058(2) 0.031(2) -0.0122(19) 0.0071(18) 0.0081(19)
N2 0.033(2) 0.067(3) 0.038(2) 0.003(2) 0.0050(19) 0.017(2)
N3 0.041(2) 0.035(2) 0.031(2) 0.0091(17) 0.0067(17) 0.0072(17)
N4 0.032(2) 0.0333(19) 0.030(2) 0.0060(16) 0.0045(16) 0.0105(16)
O1 0.042(2) 0.080(3) 0.093(3) -0.020(2) 0.006(2) 0.033(2)
O2 0.059(3) 0.099(3) 0.044(2) -0.008(2) 0.026(2) -0.015(2)
O3 0.058(3) 0.079(3) 0.061(3) -0.025(2) 0.030(2) 0.008(2)
O4 0.054(2) 0.064(2) 0.050(2) -0.0024(18) -0.0031(19) 0.0036(19)
O5 0.062(3) 0.111(3) 0.068(3) 0.055(3) 0.018(2) 0.044(2)
O6 0.032(2) 0.101(3) 0.064(3) -0.018(2) 0.0010(19) 0.017(2)
S1 0.0296(6) 0.0635(8) 0.0397(7) -0.0127(6) 0.0123(5) 0.0050(6)
S2 0.0332(6) 0.0623(8) 0.0436(8) 0.0171(6) 0.0054(6) 0.0177(6)
I1 0.04028(19) 0.04324(18) 0.03232(18) 0.00415(13) 0.00684(14) 0.00836(14)
I2 0.03633(18) 0.04460(19) 0.0394(2) 0.00888(14) 0.00734(14) 0.01325(14)

loop_
_atom_type_symbol
_atom_type_description
_atom_type_scat_dispersion_real
_atom_type_scat_dispersion_imag
_atom_type_scat_source
C C 0.0033 0.0016 'International Tables Vol C Tables 4.2.6.8 and 6.1.1.4'
H H 0 0 'International Tables Vol C Tables 4.2.6.8 and 6.1.1.4'
N N 0.0061 0.0033 'International Tables Vol C Tables 4.2.6.8 and 6.1.1.4'
O O 0.0106 0.006 'International Tables Vol C Tables 4.2.6.8 and 6.1.1.4'
S S 0.1246 0.1234 'International Tables Vol C Tables 4.2.6.8 and 6.1.1.4'
I I -0.4742 1.8119 'International Tables Vol C Tables 4.2.6.8 and 6.1.1.4'

loop_
_geom_angle_atom_site_label_1
_geom_angle_atom_site_label_2
_geom_angle_atom_site_label_3
_geom_angle
_geom_angle_site_symmetry_1
_geom_angle_site_symmetry_3
_geom_angle_publ_flag
C6 C1 C2 122.5(4) . . ?
C6 C1 S1 128.9(4) . . ?
C2 C1 S1 108.6(3) . . ?
C3 C2 C1 119.4(4) . . ?
C3 C2 C7 127.9(5) . . ?
C1 C2 C7 112.7(4) . . ?
C4 C3 C2 118.1(5) . . ?
C4 C3 H3 120.9 . . ?
C2 C3 H3 120.9 . . ?
C5 C4 C3 120.9(5) . . ?
C5 C4 H4 119.5 . . ?
C3 C4 H4 119.5 . . ?
C4 C5 C6 121.7(5) . . ?
C4 C5 H5 119.1 . . ?
C6 C5 H5 119.1 . . ?
C1 C6 C5 117.2(5) . . ?
C1 C6 H6 121.4 . . ?
C5 C6 H6 121.4 . . ?
O3 C7 N1 123.4(5) . . ?
O3 C7 C2 126.2(5) . . ?
N1 C7 C2 110.4(4) . . ?
C13 C8 C9 122.2(5) . . ?
C13 C8 S2 128.2(4) . . ?
C9 C8 S2 109.6(4) . . ?
C8 C9 C10 119.8(5) . . ?
C8 C9 C14 112.9(5) . . ?
C10 C9 C14 127.3(5) . . ?
C11 C10 C9 117.8(5) . . ?
C11 C10 H10 121.1 . . ?
C9 C10 H10 121.1 . . ?
C12 C11 C10 122.5(6) . . ?
C12 C11 H11 118.7 . . ?
C10 C11 H11 118.7 . . ?
C11 C12 C13 120.4(6) . . ?
C11 C12 H12 119.8 . . ?
C13 C12 H12 119.8 . . ?
C8 C13 C12 117.3(5) . . ?
C8 C13 H13 121.3 . . ?
C12 C13 H13 121.3 . . ?
O6 C14 N2 124.6(5) . . ?
O6 C14 C9 126.3(5) . . ?
N2 C14 C9 109.1(4) . . ?
N3 C15 C16 120.8(4) . . ?
N3 C15 C20 118.6(4) . . ?
C16 C15 C20 120.5(4) . . ?
C17 C16 C15 119.2(4) . . ?
C17 C16 H16 120.4 . . ?
C15 C16 H16 120.4 . . ?
C18 C17 C16 119.5(4) . . ?
C18 C17 H17 120.2 . . ?
C16 C17 H17 120.2 . . ?
C19 C18 C17 118.0(4) . . ?
C19 C18 H18 121 . . ?
C17 C18 H18 121 . . ?
N3 C19 C18 123.3(5) . . ?
N3 C19 H19 118.3 . . ?
C18 C19 H19 118.3 . . ?
N4 C20 C21 122.0(4) . . ?
N4 C20 C15 119.1(4) . . ?
C21 C20 C15 118.9(4) . . ?
C22 C21 C20 118.9(5) . . ?
C22 C21 H21 120.5 . . ?
C20 C21 H21 120.5 . . ?
C23 C22 C21 118.4(5) . . ?
C23 C22 H22 120.8 . . ?
C21 C22 H22 120.8 . . ?
C22 C23 C24 119.8(4) . . ?
C22 C23 H23 120.1 . . ?
C24 C23 H23 120.1 . . ?
N4 C24 C23 122.1(4) . . ?
N4 C24 H24 118.9 . . ?
C23 C24 H24 118.9 . . ?
C7 N1 S1 114.4(3) . . ?
C7 N1 I1 122.7(3) . . ?
S1 N1 I1 122.6(2) . . ?
C14 N2 S2 115.0(3) . . ?
C14 N2 I2 123.4(3) . . ?
S2 N2 I2 121.2(2) . . ?
C19 N3 C15 119.1(4) . . ?
C19 N3 I1 113.3(3) . . ?
C15 N3 I1 125.0(3) . . ?
C20 N4 C24 118.7(4) . . ?
C20 N4 I2 127.8(3) . . ?
C24 N4 I2 112.4(3) . . ?
O2 S1 O1 117.0(3) . . ?
O2 S1 N1 110.4(2) . . ?
O1 S1 N1 109.6(2) . . ?
O2 S1 C1 111.2(2) . . ?
O1 S1 C1 112.3(2) . . ?
N1 S1 C1 93.9(2) . . ?
O5 S2 O4 116.5(3) . . ?
O5 S2 N2 109.8(2) . . ?
O4 S2 N2 110.3(2) . . ?
O5 S2 C8 111.5(3) . . ?
O4 S2 C8 113.0(2) . . ?
N2 S2 C8 93.3(2) . . ?
N1 I1 N3 174.18(14) . . ?
N2 I2 N4 175.42(14) . . ?

loop_
_geom_bond_atom_site_label_1
_geom_bond_atom_site_label_2
_geom_bond_distance
_geom_bond_site_symmetry_2
_geom_bond_publ_flag
C1 C6 1.364(6) . ?
C1 C2 1.392(6) . ?
C1 S1 1.762(5) . ?
C2 C3 1.388(6) . ?
C2 C7 1.475(6) . ?
C3 C4 1.385(7) . ?
C3 H3 0.93 . ?
C4 C5 1.369(7) . ?
C4 H4 0.93 . ?
C5 C6 1.379(7) . ?
C5 H5 0.93 . ?
C6 H6 0.93 . ?
C7 O3 1.218(5) . ?
C7 N1 1.373(6) . ?
C8 C13 1.382(7) . ?
C8 C9 1.388(6) . ?
C8 S2 1.748(5) . ?
C9 C10 1.389(7) . ?
C9 C14 1.481(7) . ?
C10 C11 1.373(8) . ?
C10 H10 0.93 . ?
C11 C12 1.371(8) . ?
C11 H11 0.93 . ?
C12 C13 1.390(8) . ?
C12 H12 0.93 . ?
C13 H13 0.93 . ?
C14 O6 1.194(6) . ?
C14 N2 1.385(6) . ?
C15 N3 1.348(5) . ?
C15 C16 1.385(6) . ?
C15 C20 1.500(6) . ?
C16 C17 1.383(6) . ?
C16 H16 0.93 . ?
C17 C18 1.377(7) . ?
C17 H17 0.93 . ?
C18 C19 1.375(7) . ?
C18 H18 0.93 . ?
C19 N3 1.326(5) . ?
C19 H19 0.93 . ?
C20 N4 1.333(5) . ?
C20 C21 1.388(6) . ?
C21 C22 1.379(6) . ?
C21 H21 0.93 . ?
C22 C23 1.370(7) . ?
C22 H22 0.93 . ?
C23 C24 1.371(7) . ?
C23 H23 0.93 . ?
C24 N4 1.334(5) . ?
C24 H24 0.93 . ?
N1 S1 1.647(4) . ?
N1 I1 2.131(4) . ?
N2 S2 1.654(4) . ?
N2 I2 2.138(4) . ?
N3 I1 2.455(4) . ?
N4 I2 2.439(4) . ?
O1 S1 1.433(4) . ?
O2 S1 1.422(4) . ?
O4 S2 1.433(4) . ?
O5 S2 1.422(4) . ?

loop_
_geom_torsion_atom_site_label_1
_geom_torsion_atom_site_label_2
_geom_torsion_atom_site_label_3
_geom_torsion_atom_site_label_4
_geom_torsion
_geom_torsion_site_symmetry_1
_geom_torsion_site_symmetry_2
_geom_torsion_site_symmetry_3
_geom_torsion_site_symmetry_4
_geom_torsion_publ_flag
C6 C1 C2 C3 0.7(7) . . . . ?
S1 C1 C2 C3 -178.7(4) . . . . ?
C6 C1 C2 C7 -178.9(4) . . . . ?
S1 C1 C2 C7 1.7(5) . . . . ?
C1 C2 C3 C4 -1.5(7) . . . . ?
C7 C2 C3 C4 178.0(5) . . . . ?
C2 C3 C4 C5 1.6(8) . . . . ?
C3 C4 C5 C6 -0.9(8) . . . . ?
C2 C1 C6 C5 0.2(7) . . . . ?
S1 C1 C6 C5 179.4(4) . . . . ?
C4 C5 C6 C1 -0.1(8) . . . . ?
C3 C2 C7 O3 -0.5(9) . . . . ?
C1 C2 C7 O3 179.1(5) . . . . ?
C3 C2 C7 N1 179.1(5) . . . . ?
C1 C2 C7 N1 -1.4(6) . . . . ?
C13 C8 C9 C10 0.5(8) . . . . ?
S2 C8 C9 C10 179.7(4) . . . . ?
C13 C8 C9 C14 -178.9(5) . . . . ?
S2 C8 C9 C14 0.2(5) . . . . ?
C8 C9 C10 C11 -0.2(8) . . . . ?
C14 C9 C10 C11 179.2(5) . . . . ?
C9 C10 C11 C12 -0.1(10) . . . . ?
C10 C11 C12 C13 0.0(11) . . . . ?
C9 C8 C13 C12 -0.5(8) . . . . ?
S2 C8 C13 C12 -179.5(5) . . . . ?
C11 C12 C13 C8 0.3(10) . . . . ?
C8 C9 C14 O6 -177.9(5) . . . . ?
C10 C9 C14 O6 2.7(9) . . . . ?
C8 C9 C14 N2 0.5(6) . . . . ?
C10 C9 C14 N2 -178.9(5) . . . . ?
N3 C15 C16 C17 -1.7(7) . . . . ?
C20 C15 C16 C17 174.2(4) . . . . ?
C15 C16 C17 C18 0.3(7) . . . . ?
C16 C17 C18 C19 1.3(8) . . . . ?
C17 C18 C19 N3 -1.8(8) . . . . ?
N3 C15 C20 N4 -132.7(4) . . . . ?
C16 C15 C20 N4 51.3(6) . . . . ?
N3 C15 C20 C21 50.3(6) . . . . ?
C16 C15 C20 C21 -125.7(5) . . . . ?
N4 C20 C21 C22 -2.7(7) . . . . ?
C15 C20 C21 C22 174.2(4) . . . . ?
C20 C21 C22 C23 1.4(7) . . . . ?
C21 C22 C23 C24 -0.2(7) . . . . ?
C22 C23 C24 N4 0.2(8) . . . . ?
O3 C7 N1 S1 179.9(4) . . . . ?
C2 C7 N1 S1 0.4(6) . . . . ?
O3 C7 N1 I1 -6.2(7) . . . . ?
C2 C7 N1 I1 174.3(3) . . . . ?
O6 C14 N2 S2 177.4(5) . . . . ?
C9 C14 N2 S2 -1.0(5) . . . . ?
O6 C14 N2 I2 4.9(8) . . . . ?
C9 C14 N2 I2 -173.6(3) . . . . ?
C18 C19 N3 C15 0.5(8) . . . . ?
C18 C19 N3 I1 163.0(4) . . . . ?
C16 C15 N3 C19 1.3(7) . . . . ?
C20 C15 N3 C19 -174.7(4) . . . . ?
C16 C15 N3 I1 -159.0(3) . . . . ?
C20 C15 N3 I1 25.0(5) . . . . ?
C21 C20 N4 C24 2.7(6) . . . . ?
C15 C20 N4 C24 -174.1(4) . . . . ?
C21 C20 N4 I2 -163.9(3) . . . . ?
C15 C20 N4 I2 19.2(5) . . . . ?
C23 C24 N4 C20 -1.5(7) . . . . ?
C23 C24 N4 I2 167.1(4) . . . . ?
C7 N1 S1 O2 114.8(4) . . . . ?
I1 N1 S1 O2 -59.1(3) . . . . ?
C7 N1 S1 O1 -114.9(4) . . . . ?
I1 N1 S1 O1 71.2(3) . . . . ?
C7 N1 S1 C1 0.5(4) . . . . ?
I1 N1 S1 C1 -173.4(3) . . . . ?
C6 C1 S1 O2 65.8(5) . . . . ?
C2 C1 S1 O2 -114.8(4) . . . . ?
C6 C1 S1 O1 -67.5(5) . . . . ?
C2 C1 S1 O1 111.8(4) . . . . ?
C6 C1 S1 N1 179.4(5) . . . . ?
C2 C1 S1 N1 -1.3(4) . . . . ?
C14 N2 S2 O5 115.3(4) . . . . ?
I2 N2 S2 O5 -71.9(3) . . . . ?
C14 N2 S2 O4 -114.9(4) . . . . ?
I2 N2 S2 O4 57.8(3) . . . . ?
C14 N2 S2 C8 1.0(4) . . . . ?
I2 N2 S2 C8 173.8(3) . . . . ?
C13 C8 S2 O5 65.5(6) . . . . ?
C9 C8 S2 O5 -113.5(4) . . . . ?
C13 C8 S2 O4 -67.9(5) . . . . ?
C9 C8 S2 O4 113.0(4) . . . . ?
C13 C8 S2 N2 178.4(5) . . . . ?
C9 C8 S2 N2 -0.7(4) . . . . ?
